data_4027483
loop_
_publ_author_name
'Congde Huo'
'Xiaolan Xu'
'Jinzhu An'
'Xiaodong Jia'
'Xicun Wang'
'Cheng Wang'

_publ_section_title
;
 Approach to Construct Polysubstituted 1,2-Dihydronaphtho[2,1-b]furans and
 Their Aerobic Oxidative Aromatization
;
_journal_name_full 'Journal of Organic Chemistry'
_journal_page_first 8310
_journal_page_last 8316
_journal_paper_doi 10.1021/jo300827s
_journal_volume 77
_journal_year 2012
_chemical_formula_sum 'C56 H44 O10'
_chemical_formula_weight 876.91
_chemical_name_systematic
; 
 ? 
;
_space_group_IT_number 14
_symmetry_cell_setting monoclinic
_symmetry_space_group_name_Hall '-P 2yn'
_symmetry_space_group_name_H-M 'P 1 21/n 1'
_atom_sites_solution_hydrogens geom
_atom_sites_solution_primary direct
_atom_sites_solution_secondary difmap
_audit_creation_method SHELXL-97
_cell_angle_alpha 90.00
_cell_angle_beta 90.706(7)
_cell_angle_gamma 90.00
_cell_formula_units_Z 4
_cell_length_a 9.627(6)
_cell_length_b 22.777(15)
_cell_length_c 20.968(14)
_cell_measurement_reflns_used 5483
_cell_measurement_temperature 296(2)
_cell_measurement_theta_max 27.87
_cell_measurement_theta_min 2.14
_cell_volume 4597(5)
_computing_cell_refinement 'Bruker SAINT'
_computing_data_collection 'Bruker APEX2'
_computing_data_reduction 'Bruker SAINT'
_computing_molecular_graphics 'Bruker SHELXTL'
_computing_publication_material 'Bruker SHELXTL'
_computing_structure_refinement 'SHELXL-97 (Sheldrick, 2008)'
_computing_structure_solution 'SHELXS-97 (Sheldrick, 2008)'
_diffrn_ambient_temperature 296(2)
_diffrn_measured_fraction_theta_full 0.971
_diffrn_measured_fraction_theta_max 0.971
_diffrn_measurement_device_type 'Bruker APEX-II CCD'
_diffrn_measurement_method '\f and \w scans'
_diffrn_radiation_monochromator graphite
_diffrn_radiation_source 'fine-focus sealed tube'
_diffrn_radiation_type MoK\a
_diffrn_radiation_wavelength 0.71073
_diffrn_reflns_av_R_equivalents 0.0430
_diffrn_reflns_av_sigmaI/netI 0.0605
_diffrn_reflns_limit_h_max 11
_diffrn_reflns_limit_h_min -10
_diffrn_reflns_limit_k_max 27
_diffrn_reflns_limit_k_min -27
_diffrn_reflns_limit_l_max 25
_diffrn_reflns_limit_l_min -19
_diffrn_reflns_number 21885
_diffrn_reflns_theta_full 25.50
_diffrn_reflns_theta_max 25.50
_diffrn_reflns_theta_min 2.30
_exptl_absorpt_coefficient_mu 0.087
_exptl_absorpt_correction_T_max 0.9863
_exptl_absorpt_correction_T_min 0.9803
_exptl_absorpt_correction_type multi-scan
_exptl_absorpt_process_details SADABS
_exptl_crystal_colour yellow
_exptl_crystal_density_diffrn 1.267
_exptl_crystal_description block
_exptl_crystal_F_000 1840
_exptl_crystal_size_max 0.23
_exptl_crystal_size_mid 0.22
_exptl_crystal_size_min 0.16
_refine_diff_density_max 0.578
_refine_diff_density_min -0.407
_refine_diff_density_rms 0.040
_refine_ls_extinction_method none
_refine_ls_goodness_of_fit_ref 0.991
_refine_ls_hydrogen_treatment constr
_refine_ls_matrix_type full
_refine_ls_number_parameters 601
_refine_ls_number_reflns 8308
_refine_ls_number_restraints 108
_refine_ls_restrained_S_all 1.003
_refine_ls_R_factor_all 0.1454
_refine_ls_R_factor_gt 0.0588
_refine_ls_shift/su_max 0.000
_refine_ls_shift/su_mean 0.000
_refine_ls_structure_factor_coef Fsqd
_refine_ls_weighting_details 'calc w=1/[\s^2^(Fo^2^)+(0.0233P)^2^+5.5065P] where P=(Fo^2^+2Fc^2^)/3'
_refine_ls_weighting_scheme calc
_refine_ls_wR_factor_gt 0.1052
_refine_ls_wR_factor_ref 0.1468
_reflns_number_gt 3881
_reflns_number_total 8308
_reflns_threshold_expression >2sigma(I)
_cod_data_source_file jo300827s_si_004.cif
_cod_data_source_block p21n
_cod_database_code 4027483

loop_
_symmetry_equiv_pos_as_xyz
'x, y, z'
'-x+1/2, y+1/2, -z+1/2'
'-x, -y, -z'
'x-1/2, -y-1/2, z-1/2'

loop_
_atom_site_label
_atom_site_type_symbol
_atom_site_fract_x
_atom_site_fract_y
_atom_site_fract_z
_atom_site_U_iso_or_equiv
_atom_site_adp_type
_atom_site_occupancy
_atom_site_symmetry_multiplicity
_atom_site_calc_flag
_atom_site_refinement_flags
C1 C 0.3713(4) -0.08460(19) 0.8209(2) 0.0597(11) Uani 1 1 d .
H1 H 0.3640 -0.0705 0.7794 0.072 Uiso 1 1 calc R
C2 C 0.4016(4) -0.1426(2) 0.8315(2) 0.0706(12) Uani 1 1 d .
H2 H 0.4169 -0.1673 0.7970 0.085 Uiso 1 1 calc R
C3 C 0.4097(4) -0.1651(2) 0.8935(3) 0.0764(14) Uani 1 1 d .
H3 H 0.4294 -0.2047 0.9002 0.092 Uiso 1 1 calc R
C4 C 0.3887(4) -0.1289(2) 0.9439(2) 0.0703(12) Uani 1 1 d .
H4 H 0.3935 -0.1444 0.9849 0.084 Uiso 1 1 calc R
C5 C 0.3598(4) -0.06878(19) 0.93611(19) 0.0557(10) Uani 1 1 d .
C6 C 0.3419(4) -0.0310(2) 0.98962(19) 0.0614(11) Uani 1 1 d .
H6 H 0.3430 -0.0471 1.0304 0.074 Uiso 1 1 calc R
C7 C 0.3231(4) 0.0277(2) 0.98306(17) 0.0603(11) Uani 1 1 d .
H7 H 0.3134 0.0522 1.0182 0.072 Uiso 1 1 calc R
C8 C 0.3191(4) 0.04945(18) 0.92094(17) 0.0497(10) Uani 1 1 d .
C9 C 0.3259(3) 0.01553(18) 0.86637(16) 0.0471(9) Uani 1 1 d .
C10 C 0.3512(4) -0.04621(18) 0.87270(18) 0.0508(10) Uani 1 1 d .
C11 C 0.3059(4) 0.05539(17) 0.81388(16) 0.0485(10) Uani 1 1 d .
C12 C 0.2951(4) 0.11016(18) 0.83982(16) 0.0531(10) Uani 1 1 d .
C13 C 0.2732(4) 0.16863(19) 0.81213(18) 0.0592(11) Uani 1 1 d .
C14 C 0.3260(4) 0.22147(17) 0.84583(17) 0.0523(10) Uani 1 1 d .
C15 C 0.4501(4) 0.22151(19) 0.87975(18) 0.0584(11) Uani 1 1 d .
H15 H 0.5013 0.1870 0.8835 0.070 Uiso 1 1 calc R
C16 C 0.4985(5) 0.2725(2) 0.9082(2) 0.0787(14) Uani 1 1 d .
H16 H 0.5831 0.2725 0.9301 0.094 Uiso 1 1 calc R
C17 C 0.4218(6) 0.3230(2) 0.9040(3) 0.0996(17) Uani 1 1 d .
H17 H 0.4538 0.3571 0.9237 0.120 Uiso 1 1 calc R
C18 C 0.2979(7) 0.3236(2) 0.8709(3) 0.1032(18) Uani 1 1 d .
H18 H 0.2458 0.3579 0.8685 0.124 Uiso 1 1 calc R
C19 C 0.2507(5) 0.2733(2) 0.8412(2) 0.0749(13) Uani 1 1 d .
H19 H 0.1679 0.2740 0.8179 0.090 Uiso 1 1 calc R
C20 C 0.2924(4) 0.04194(16) 0.74449(16) 0.0474(9) Uani 1 1 d .
C21 C 0.3937(4) 0.06004(15) 0.70255(16) 0.0460(9) Uani 1 1 d .
H21 H 0.4734 0.0787 0.7177 0.055 Uiso 1 1 calc R
C22 C 0.3751(4) 0.05009(15) 0.63767(16) 0.0443(9) Uani 1 1 d .
C23 C 0.2567(4) 0.02221(17) 0.61538(16) 0.0519(10) Uani 1 1 d .
C24 C 0.1578(4) 0.00285(18) 0.65801(18) 0.0558(10) Uani 1 1 d .
C25 C 0.1755(4) 0.01309(17) 0.72255(17) 0.0539(10) Uani 1 1 d .
H25 H 0.1086 0.0005 0.7511 0.065 Uiso 1 1 calc R
C26 C 0.5841(4) 0.1006(2) 0.61246(19) 0.0818(14) Uani 1 1 d U
H26A H 0.5530 0.1336 0.6368 0.123 Uiso 1 1 calc R
H26B H 0.6334 0.1142 0.5758 0.123 Uiso 1 1 calc R
H26C H 0.6446 0.0768 0.6384 0.123 Uiso 1 1 calc R
C27 C 0.2399(8) -0.0217(3) 0.5180(3) 0.167(3) Uani 1 1 d U
H27A H 0.3284 -0.0222 0.4974 0.250 Uiso 1 1 calc R
H27B H 0.1671 -0.0213 0.4863 0.250 Uiso 1 1 calc R
H27C H 0.2308 -0.0561 0.5441 0.250 Uiso 1 1 calc R
C28 C -0.0649(5) -0.0418(3) 0.6722(2) 0.120(2) Uani 1 1 d U
H28A H -0.0300 -0.0693 0.7031 0.179 Uiso 1 1 calc R
H28B H -0.1376 -0.0598 0.6473 0.179 Uiso 1 1 calc R
H28C H -0.1010 -0.0080 0.6938 0.179 Uiso 1 1 calc R
C29 C 0.8777(4) 0.33349(16) 0.81819(17) 0.0508(10) Uani 1 1 d .
H29 H 0.8642 0.3192 0.7770 0.061 Uiso 1 1 calc R
C30 C 0.9018(4) 0.39199(18) 0.82760(19) 0.0611(11) Uani 1 1 d .
H30 H 0.9051 0.4169 0.7925 0.073 Uiso 1 1 calc R
C31 C 0.9216(4) 0.41499(19) 0.8884(2) 0.0669(12) Uani 1 1 d .
H31 H 0.9381 0.4549 0.8937 0.080 Uiso 1 1 calc R
C32 C 0.9169(4) 0.37896(19) 0.9399(2) 0.0638(11) Uani 1 1 d .
H32 H 0.9281 0.3947 0.9806 0.077 Uiso 1 1 calc R
C33 C 0.8954(4) 0.31791(18) 0.93287(17) 0.0505(10) Uani 1 1 d .
C34 C 0.8984(4) 0.27971(19) 0.98679(17) 0.0605(11) Uani 1 1 d .
H34 H 0.9127 0.2959 1.0271 0.073 Uiso 1 1 calc R
C35 C 0.8811(4) 0.22079(19) 0.98172(16) 0.0578(11) Uani 1 1 d .
H35 H 0.8840 0.1964 1.0173 0.069 Uiso 1 1 calc R
C36 C 0.8588(4) 0.19873(17) 0.92021(16) 0.0483(9) Uani 1 1 d .
C37 C 0.8511(3) 0.23277(16) 0.86553(15) 0.0428(9) Uani 1 1 d .
C38 C 0.8732(3) 0.29462(16) 0.87061(15) 0.0429(9) Uani 1 1 d .
C39 C 0.8214(3) 0.19234(16) 0.81429(15) 0.0438(9) Uani 1 1 d .
C40 C 0.8151(4) 0.13822(17) 0.84107(16) 0.0503(10) Uani 1 1 d .
C41 C 0.7827(4) 0.08057(17) 0.81296(18) 0.0563(10) Uani 1 1 d .
C42 C 0.8264(4) 0.02495(16) 0.84473(16) 0.0494(9) Uani 1 1 d .
C43 C 0.9428(4) 0.02120(18) 0.88391(18) 0.0580(11) Uani 1 1 d .
H43 H 0.9924 0.0550 0.8944 0.070 Uiso 1 1 calc R
C44 C 0.9854(4) -0.0326(2) 0.9075(2) 0.0697(12) Uani 1 1 d .
H44 H 1.0634 -0.0348 0.9339 0.084 Uiso 1 1 calc R
C45 C 0.9138(5) -0.0828(2) 0.8922(2) 0.0790(14) Uani 1 1 d .
H45 H 0.9446 -0.1189 0.9073 0.095 Uiso 1 1 calc R
C46 C 0.7966(5) -0.0796(2) 0.8544(2) 0.0797(14) Uani 1 1 d .
H46 H 0.7461 -0.1134 0.8450 0.096 Uiso 1 1 calc R
C47 C 0.7539(5) -0.02589(19) 0.83051(18) 0.0680(12) Uani 1 1 d .
H47 H 0.6753 -0.0239 0.8044 0.082 Uiso 1 1 calc R
C48 C 0.7975(4) 0.20632(15) 0.74569(15) 0.0418(9) Uani 1 1 d .
C49 C 0.8940(4) 0.19046(15) 0.70049(16) 0.0460(9) Uani 1 1 d .
H49 H 0.9763 0.1722 0.7129 0.055 Uiso 1 1 calc R
C50 C 0.8673(4) 0.20199(16) 0.63660(16) 0.0467(9) Uani 1 1 d .
C51 C 0.7455(4) 0.22965(16) 0.61784(16) 0.0467(9) Uani 1 1 d .
C52 C 0.6505(4) 0.24666(16) 0.66369(16) 0.0448(9) Uani 1 1 d .
C53 C 0.6762(4) 0.23519(15) 0.72764(16) 0.0453(9) Uani 1 1 d .
H53 H 0.6126 0.2467 0.7583 0.054 Uiso 1 1 calc R
C54 C 1.0725(6) 0.1523(2) 0.6030(2) 0.116(2) Uani 1 1 d U
H54A H 1.1314 0.1727 0.6329 0.174 Uiso 1 1 calc R
H54B H 1.1231 0.1445 0.5648 0.174 Uiso 1 1 calc R
H54C H 1.0424 0.1159 0.6213 0.174 Uiso 1 1 calc R
C55 C 0.7559(5) 0.2835(2) 0.52226(19) 0.0781(13) Uani 1 1 d U
H55A H 0.7228 0.3181 0.5434 0.117 Uiso 1 1 calc R
H55B H 0.7214 0.2829 0.4791 0.117 Uiso 1 1 calc R
H55C H 0.8556 0.2837 0.5222 0.117 Uiso 1 1 calc R
C56 C 0.4291(5) 0.2879(3) 0.6851(2) 0.119(2) Uani 1 1 d U
H56A H 0.3960 0.2530 0.7056 0.178 Uiso 1 1 calc R
H56B H 0.3532 0.3071 0.6634 0.178 Uiso 1 1 calc R
H56C H 0.4679 0.3140 0.7167 0.178 Uiso 1 1 calc R
O1 O 0.3033(3) 0.10766(12) 0.90629(11) 0.0579(7) Uani 1 1 d .
O2 O 0.2131(3) 0.17311(14) 0.76048(14) 0.0864(10) Uani 1 1 d .
O3 O 0.4680(3) 0.06689(12) 0.59238(11) 0.0601(7) Uani 1 1 d U
O4 O 0.2314(4) 0.02117(19) 0.55066(15) 0.1117(13) Uani 1 1 d U
O5 O 0.0443(3) -0.02429(15) 0.63145(13) 0.0870(10) Uani 1 1 d U
O6 O 0.8383(3) 0.14045(11) 0.90658(11) 0.0558(7) Uani 1 1 d .
O7 O 0.7190(3) 0.07868(13) 0.76193(14) 0.0875(10) Uani 1 1 d .
O8 O 0.9551(3) 0.18759(13) 0.58814(12) 0.0744(9) Uani 1 1 d U
O9 O 0.7099(3) 0.23428(13) 0.55400(12) 0.0722(8) Uani 1 1 d U
O10 O 0.5326(3) 0.27285(13) 0.64049(12) 0.0685(8) Uani 1 1 d U

loop_
_atom_site_aniso_label
_atom_site_aniso_U_11
_atom_site_aniso_U_22
_atom_site_aniso_U_33
_atom_site_aniso_U_23
_atom_site_aniso_U_13
_atom_site_aniso_U_12
C1 0.050(2) 0.067(3) 0.062(3) -0.003(2) 0.009(2) -0.006(2)
C2 0.059(3) 0.067(3) 0.086(4) -0.013(3) 0.012(2) -0.004(2)
C3 0.057(3) 0.071(3) 0.101(4) 0.012(3) -0.001(3) -0.001(2)
C4 0.056(3) 0.081(4) 0.074(3) 0.017(3) 0.001(2) -0.006(2)
C5 0.037(2) 0.074(3) 0.056(3) 0.009(2) 0.0008(19) -0.007(2)
C6 0.048(3) 0.091(4) 0.045(2) 0.010(2) -0.0014(19) -0.003(2)
C7 0.052(3) 0.092(4) 0.036(2) -0.005(2) 0.0016(18) 0.003(2)
C8 0.041(2) 0.068(3) 0.040(2) 0.002(2) 0.0017(17) -0.002(2)
C9 0.039(2) 0.068(3) 0.035(2) -0.003(2) 0.0076(16) -0.0082(19)
C10 0.036(2) 0.067(3) 0.049(2) 0.000(2) 0.0045(18) -0.0054(19)
C11 0.043(2) 0.068(3) 0.035(2) -0.0022(19) 0.0035(17) -0.0092(19)
C12 0.059(3) 0.068(3) 0.033(2) -0.002(2) -0.0005(18) -0.001(2)
C13 0.058(3) 0.074(3) 0.046(2) -0.004(2) 0.001(2) 0.002(2)
C14 0.057(3) 0.058(3) 0.042(2) 0.0015(19) 0.0112(19) 0.007(2)
C15 0.052(3) 0.067(3) 0.056(3) -0.002(2) 0.008(2) 0.005(2)
C16 0.063(3) 0.087(4) 0.086(3) -0.012(3) 0.006(3) -0.012(3)
C17 0.114(5) 0.067(4) 0.117(5) -0.022(3) 0.012(4) -0.008(4)
C18 0.117(5) 0.071(4) 0.121(5) -0.007(3) 0.005(4) 0.029(4)
C19 0.072(3) 0.078(4) 0.075(3) 0.002(3) 0.000(2) 0.015(3)
C20 0.049(2) 0.056(2) 0.037(2) -0.0029(18) 0.0038(18) -0.003(2)
C21 0.045(2) 0.053(2) 0.041(2) -0.0038(18) 0.0014(17) -0.0090(18)
C22 0.048(2) 0.049(2) 0.036(2) 0.0029(17) 0.0052(17) -0.0022(18)
C23 0.056(3) 0.072(3) 0.029(2) -0.0088(19) -0.0016(18) -0.007(2)
C24 0.047(2) 0.072(3) 0.048(2) -0.010(2) -0.0025(19) -0.012(2)
C25 0.049(2) 0.068(3) 0.044(2) -0.002(2) 0.0093(18) -0.013(2)
C26 0.079(3) 0.105(4) 0.062(3) 0.000(3) 0.011(2) -0.044(3)
C27 0.236(8) 0.156(6) 0.108(5) -0.039(5) 0.042(5) -0.074(6)
C28 0.070(3) 0.186(6) 0.103(4) -0.039(4) 0.023(3) -0.059(4)
C29 0.052(2) 0.053(3) 0.047(2) 0.0003(19) 0.0005(18) 0.000(2)
C30 0.065(3) 0.058(3) 0.060(3) 0.007(2) 0.003(2) -0.002(2)
C31 0.067(3) 0.059(3) 0.075(3) -0.004(3) -0.002(2) -0.004(2)
C32 0.065(3) 0.070(3) 0.056(3) -0.019(2) -0.005(2) -0.005(2)
C33 0.044(2) 0.064(3) 0.043(2) -0.005(2) -0.0006(17) -0.0004(19)
C34 0.067(3) 0.075(3) 0.038(2) -0.010(2) -0.0069(19) -0.008(2)
C35 0.066(3) 0.075(3) 0.032(2) 0.008(2) -0.0089(18) -0.006(2)
C36 0.051(2) 0.057(3) 0.037(2) 0.0035(19) -0.0053(17) -0.0010(19)
C37 0.041(2) 0.056(2) 0.0312(19) 0.0018(18) -0.0022(16) 0.0032(18)
C38 0.039(2) 0.053(2) 0.036(2) -0.0026(18) 0.0001(16) 0.0030(18)
C39 0.043(2) 0.054(2) 0.035(2) 0.0024(18) -0.0018(16) 0.0029(18)
C40 0.058(3) 0.056(3) 0.037(2) 0.0029(19) -0.0114(18) -0.003(2)
C41 0.060(3) 0.061(3) 0.048(2) 0.003(2) -0.007(2) -0.007(2)
C42 0.057(3) 0.050(2) 0.042(2) -0.0008(18) 0.0071(18) -0.005(2)
C43 0.049(2) 0.056(3) 0.070(3) 0.004(2) 0.005(2) -0.003(2)
C44 0.055(3) 0.068(3) 0.086(3) 0.008(3) 0.007(2) 0.011(2)
C45 0.090(4) 0.057(3) 0.090(4) 0.008(3) 0.010(3) 0.011(3)
C46 0.111(4) 0.051(3) 0.077(3) -0.006(2) 0.004(3) -0.014(3)
C47 0.086(3) 0.064(3) 0.053(3) -0.007(2) -0.009(2) -0.013(3)
C48 0.047(2) 0.044(2) 0.034(2) -0.0002(16) -0.0016(17) 0.0015(18)
C49 0.044(2) 0.053(2) 0.041(2) 0.0016(18) -0.0014(17) 0.0092(18)
C50 0.054(2) 0.049(2) 0.038(2) -0.0019(18) 0.0085(18) 0.0007(19)
C51 0.056(2) 0.051(2) 0.033(2) 0.0061(17) -0.0045(18) -0.0083(19)
C52 0.042(2) 0.048(2) 0.043(2) 0.0095(18) -0.0068(18) 0.0002(18)
C53 0.047(2) 0.053(2) 0.037(2) -0.0001(18) 0.0040(17) 0.0057(18)
C54 0.128(5) 0.131(5) 0.089(4) 0.016(3) 0.044(3) 0.076(4)
C55 0.089(3) 0.092(3) 0.053(3) 0.021(2) 0.009(2) -0.005(3)
C56 0.067(3) 0.192(6) 0.098(4) 0.055(4) 0.015(3) 0.054(4)
O1 0.0671(18) 0.071(2) 0.0361(15) -0.0074(13) 0.0000(12) -0.0003(15)
O2 0.101(2) 0.094(3) 0.063(2) 0.0005(17) -0.0259(18) 0.0071(19)
O3 0.0629(18) 0.0783(19) 0.0393(14) 0.0002(13) 0.0100(13) -0.0190(15)
O4 0.124(3) 0.160(4) 0.051(2) -0.033(2) 0.0133(19) -0.054(3)
O5 0.0615(19) 0.136(3) 0.0638(19) -0.0283(19) 0.0074(16) -0.0413(19)
O6 0.0713(18) 0.0581(18) 0.0378(15) 0.0061(12) -0.0091(13) -0.0043(14)
O7 0.120(3) 0.075(2) 0.067(2) 0.0026(16) -0.0413(19) -0.0136(19)
O8 0.090(2) 0.087(2) 0.0471(16) 0.0059(15) 0.0206(15) 0.0297(18)
O9 0.088(2) 0.086(2) 0.0415(16) 0.0164(15) -0.0119(14) -0.0173(17)
O10 0.0514(17) 0.097(2) 0.0567(17) 0.0251(16) -0.0031(14) 0.0155(16)

loop_
_atom_type_symbol
_atom_type_description
_atom_type_scat_dispersion_real
_atom_type_scat_dispersion_imag
_atom_type_scat_source
C C 0.0033 0.0016 'International Tables Vol C Tables 4.2.6.8 and 6.1.1.4'
H H 0.0000 0.0000 'International Tables Vol C Tables 4.2.6.8 and 6.1.1.4'
O O 0.0106 0.0060 'International Tables Vol C Tables 4.2.6.8 and 6.1.1.4'

loop_
_geom_angle_atom_site_label_1
_geom_angle_atom_site_label_2
_geom_angle_atom_site_label_3
_geom_angle
C2 C1 C10 120.3(4)
C2 C1 H1 119.8
C10 C1 H1 119.8
C1 C2 C3 120.9(4)
C1 C2 H2 119.5
C3 C2 H2 119.5
C4 C3 C2 119.5(5)
C4 C3 H3 120.3
C2 C3 H3 120.3
C3 C4 C5 122.2(4)
C3 C4 H4 118.9
C5 C4 H4 118.9
C4 C5 C6 121.5(4)
C4 C5 C10 117.9(4)
C6 C5 C10 120.6(4)
C7 C6 C5 122.2(4)
C7 C6 H6 118.9
C5 C6 H6 118.9
C6 C7 C8 116.6(4)
C6 C7 H7 121.7
C8 C7 H7 121.7
O1 C8 C9 111.2(3)
O1 C8 C7 123.7(4)
C9 C8 C7 125.0(4)
C8 C9 C10 118.8(3)
C8 C9 C11 105.9(3)
C10 C9 C11 135.4(3)
C1 C10 C5 119.2(4)
C1 C10 C9 124.2(4)
C5 C10 C9 116.6(4)
C12 C11 C9 106.4(3)
C12 C11 C20 124.8(3)
C9 C11 C20 128.8(3)
C11 C12 O1 110.9(3)
C11 C12 C13 133.1(3)
O1 C12 C13 116.0(3)
O2 C13 C12 119.3(4)
O2 C13 C14 120.6(4)
C12 C13 C14 120.1(3)
C15 C14 C19 118.9(4)
C15 C14 C13 122.3(4)
C19 C14 C13 118.7(4)
C14 C15 C16 120.4(4)
C14 C15 H15 119.8
C16 C15 H15 119.8
C17 C16 C15 119.9(5)
C17 C16 H16 120.0
C15 C16 H16 120.0
C16 C17 C18 120.4(5)
C16 C17 H17 119.8
C18 C17 H17 119.8
C17 C18 C19 120.0(5)
C17 C18 H18 120.0
C19 C18 H18 120.0
C18 C19 C14 120.4(4)
C18 C19 H19 119.8
C14 C19 H19 119.8
C25 C20 C21 120.6(3)
C25 C20 C11 119.0(3)
C21 C20 C11 120.4(3)
C20 C21 C22 119.4(3)
C20 C21 H21 120.3
C22 C21 H21 120.3
O3 C22 C23 116.0(3)
O3 C22 C21 123.9(3)
C23 C22 C21 120.2(3)
O4 C23 C22 118.5(3)
O4 C23 C24 121.1(3)
C22 C23 C24 119.9(3)
O5 C24 C25 124.3(4)
O5 C24 C23 115.6(3)
C25 C24 C23 120.0(3)
C20 C25 C24 119.9(3)
C20 C25 H25 120.1
C24 C25 H25 120.1
O3 C26 H26A 109.5
O3 C26 H26B 109.5
H26A C26 H26B 109.5
O3 C26 H26C 109.5
H26A C26 H26C 109.5
H26B C26 H26C 109.5
O4 C27 H27A 109.5
O4 C27 H27B 109.5
H27A C27 H27B 109.5
O4 C27 H27C 109.5
H27A C27 H27C 109.5
H27B C27 H27C 109.5
O5 C28 H28A 109.5
O5 C28 H28B 109.5
H28A C28 H28B 109.5
O5 C28 H28C 109.5
H28A C28 H28C 109.5
H28B C28 H28C 109.5
C30 C29 C38 120.4(4)
C30 C29 H29 119.8
C38 C29 H29 119.8
C29 C30 C31 121.4(4)
C29 C30 H30 119.3
C31 C30 H30 119.3
C32 C31 C30 119.8(4)
C32 C31 H31 120.1
C30 C31 H31 120.1
C31 C32 C33 121.2(4)
C31 C32 H32 119.4
C33 C32 H32 119.4
C32 C33 C38 118.9(4)
C32 C33 C34 121.0(4)
C38 C33 C34 120.1(4)
C35 C34 C33 122.7(4)
C35 C34 H34 118.7
C33 C34 H34 118.7
C34 C35 C36 116.4(4)
C34 C35 H35 121.8
C36 C35 H35 121.8
O6 C36 C37 111.3(3)
O6 C36 C35 124.1(3)
C37 C36 C35 124.6(4)
C36 C37 C38 118.9(3)
C36 C37 C39 105.5(3)
C38 C37 C39 135.5(3)
C29 C38 C33 118.3(3)
C29 C38 C37 124.5(3)
C33 C38 C37 117.2(3)
C40 C39 C37 106.4(3)
C40 C39 C48 126.0(3)
C37 C39 C48 127.6(3)
C39 C40 O6 111.6(3)
C39 C40 C41 131.0(3)
O6 C40 C41 117.3(3)
O7 C41 C40 118.8(4)
O7 C41 C42 119.7(4)
C40 C41 C42 121.5(3)
C47 C42 C43 118.6(4)
C47 C42 C41 118.5(3)
C43 C42 C41 122.7(4)
C44 C43 C42 120.1(4)
C44 C43 H43 120.0
C42 C43 H43 120.0
C45 C44 C43 120.6(4)
C45 C44 H44 119.7
C43 C44 H44 119.7
C44 C45 C46 120.0(4)
C44 C45 H45 120.0
C46 C45 H45 120.0
C45 C46 C47 119.6(4)
C45 C46 H46 120.2
C47 C46 H46 120.2
C42 C47 C46 121.1(4)
C42 C47 H47 119.5
C46 C47 H47 119.5
C49 C48 C53 120.4(3)
C49 C48 C39 120.6(3)
C53 C48 C39 119.0(3)
C48 C49 C50 119.7(3)
C48 C49 H49 120.2
C50 C49 H49 120.2
O8 C50 C51 115.3(3)
O8 C50 C49 124.3(3)
C51 C50 C49 120.5(3)
O9 C51 C50 120.6(3)
O9 C51 C52 119.4(3)
C50 C51 C52 119.5(3)
O10 C52 C53 124.4(3)
O10 C52 C51 115.2(3)
C53 C52 C51 120.4(3)
C52 C53 C48 119.5(3)
C52 C53 H53 120.2
C48 C53 H53 120.2
O8 C54 H54A 109.5
O8 C54 H54B 109.5
H54A C54 H54B 109.5
O8 C54 H54C 109.5
H54A C54 H54C 109.5
H54B C54 H54C 109.5
O9 C55 H55A 109.5
O9 C55 H55B 109.5
H55A C55 H55B 109.5
O9 C55 H55C 109.5
H55A C55 H55C 109.5
H55B C55 H55C 109.5
O10 C56 H56A 109.5
O10 C56 H56B 109.5
H56A C56 H56B 109.5
O10 C56 H56C 109.5
H56A C56 H56C 109.5
H56B C56 H56C 109.5
C8 O1 C12 105.6(3)
C22 O3 C26 117.8(3)
C27 O4 C23 124.5(6)
C24 O5 C28 118.4(3)
C36 O6 C40 105.2(3)
C50 O8 C54 118.1(3)
C55 O9 C51 116.9(3)
C52 O10 C56 117.3(3)

loop_
_geom_bond_atom_site_label_1
_geom_bond_atom_site_label_2
_geom_bond_distance
C1 C2 1.370(6)
C1 C10 1.409(5)
C1 H1 0.9300
C2 C3 1.400(6)
C2 H2 0.9300
C3 C4 1.357(6)
C3 H3 0.9300
C4 C5 1.406(6)
C4 H4 0.9300
C5 C6 1.427(5)
C5 C10 1.427(5)
C6 C7 1.356(5)
C6 H6 0.9300
C7 C8 1.394(5)
C7 H7 0.9300
C8 O1 1.369(4)
C8 C9 1.383(5)
C9 C10 1.433(5)
C9 C11 1.438(5)
C11 C12 1.365(5)
C11 C20 1.491(5)
C12 O1 1.396(4)
C12 C13 1.467(5)
C13 O2 1.226(4)
C13 C14 1.482(5)
C14 C15 1.382(5)
C14 C19 1.388(5)
C15 C16 1.383(5)
C15 H15 0.9300
C16 C17 1.369(6)
C16 H16 0.9300
C17 C18 1.372(7)
C17 H17 0.9300
C18 C19 1.379(6)
C18 H18 0.9300
C19 H19 0.9300
C20 C25 1.377(5)
C20 C21 1.384(5)
C21 C22 1.389(4)
C21 H21 0.9300
C22 O3 1.367(4)
C22 C23 1.381(5)
C23 O4 1.376(4)
C23 C24 1.386(5)
C24 O5 1.368(4)
C24 C25 1.382(5)
C25 H25 0.9300
C26 O3 1.415(4)
C26 H26A 0.9600
C26 H26B 0.9600
C26 H26C 0.9600
C27 O4 1.197(6)
C27 H27A 0.9600
C27 H27B 0.9600
C27 H27C 0.9600
C28 O5 1.420(5)
C28 H28A 0.9600
C28 H28B 0.9600
C28 H28C 0.9600
C29 C30 1.367(5)
C29 C38 1.412(5)
C29 H29 0.9300
C30 C31 1.388(5)
C30 H30 0.9300
C31 C32 1.358(5)
C31 H31 0.9300
C32 C33 1.413(5)
C32 H32 0.9300
C33 C38 1.423(5)
C33 C34 1.427(5)
C34 C35 1.356(5)
C34 H34 0.9300
C35 C36 1.398(5)
C35 H35 0.9300
C36 O6 1.371(4)
C36 C37 1.385(4)
C37 C38 1.429(5)
C37 C39 1.441(5)
C39 C40 1.356(5)
C39 C48 1.488(4)
C40 O6 1.390(4)
C40 C41 1.471(5)
C41 O7 1.228(4)
C41 C42 1.489(5)
C42 C47 1.382(5)
C42 C43 1.384(5)
C43 C44 1.382(5)
C43 H43 0.9300
C44 C45 1.370(6)
C44 H44 0.9300
C45 C46 1.372(6)
C45 H45 0.9300
C46 C47 1.383(6)
C46 H46 0.9300
C47 H47 0.9300
C48 C49 1.383(5)
C48 C53 1.389(4)
C49 C50 1.386(5)
C49 H49 0.9300
C50 O8 1.369(4)
C50 C51 1.384(5)
C51 O9 1.382(4)
C51 C52 1.390(5)
C52 O10 1.367(4)
C52 C53 1.385(4)
C53 H53 0.9300
C54 O8 1.418(5)
C54 H54A 0.9600
C54 H54B 0.9600
C54 H54C 0.9600
C55 O9 1.379(4)
C55 H55A 0.9600
C55 H55B 0.9600
C55 H55C 0.9600
C56 O10 1.418(5)
C56 H56A 0.9600
C56 H56B 0.9600
C56 H56C 0.9600

loop_
_geom_torsion_atom_site_label_1
_geom_torsion_atom_site_label_2
_geom_torsion_atom_site_label_3
_geom_torsion_atom_site_label_4
_geom_torsion
C10 C1 C2 C3 1.6(6)
C1 C2 C3 C4 -0.7(6)
C2 C3 C4 C5 -0.5(7)
C3 C4 C5 C6 -178.2(4)
C3 C4 C5 C10 0.8(6)
C4 C5 C6 C7 175.6(4)
C10 C5 C6 C7 -3.4(6)
C5 C6 C7 C8 1.4(6)
C6 C7 C8 O1 -178.8(3)
C6 C7 C8 C9 3.3(6)
O1 C8 C9 C10 176.1(3)
C7 C8 C9 C10 -5.8(6)
O1 C8 C9 C11 -3.0(4)
C7 C8 C9 C11 175.0(3)
C2 C1 C10 C5 -1.3(6)
C2 C1 C10 C9 176.9(4)
C4 C5 C10 C1 0.2(5)
C6 C5 C10 C1 179.2(3)
C4 C5 C10 C9 -178.2(3)
C6 C5 C10 C9 0.8(5)
C8 C9 C10 C1 -174.8(3)
C11 C9 C10 C1 4.0(7)
C8 C9 C10 C5 3.4(5)
C11 C9 C10 C5 -177.7(4)
C8 C9 C11 C12 2.8(4)
C10 C9 C11 C12 -176.2(4)
C8 C9 C11 C20 -174.7(4)
C10 C9 C11 C20 6.4(7)
C9 C11 C12 O1 -1.6(4)
C20 C11 C12 O1 176.0(3)
C9 C11 C12 C13 -179.5(4)
C20 C11 C12 C13 -1.9(7)
C11 C12 C13 O2 26.0(7)
O1 C12 C13 O2 -151.8(4)
C11 C12 C13 C14 -152.8(4)
O1 C12 C13 C14 29.4(5)
O2 C13 C14 C15 -142.6(4)
C12 C13 C14 C15 36.1(5)
O2 C13 C14 C19 35.0(6)
C12 C13 C14 C19 -146.3(4)
C19 C14 C15 C16 -0.4(6)
C13 C14 C15 C16 177.1(4)
C14 C15 C16 C17 1.5(7)
C15 C16 C17 C18 -1.0(8)
C16 C17 C18 C19 -0.6(9)
C17 C18 C19 C14 1.6(8)
C15 C14 C19 C18 -1.1(6)
C13 C14 C19 C18 -178.8(4)
C12 C11 C20 C25 -108.4(5)
C9 C11 C20 C25 68.7(5)
C12 C11 C20 C21 69.4(5)
C9 C11 C20 C21 -113.6(4)
C25 C20 C21 C22 1.5(6)
C11 C20 C21 C22 -176.2(3)
C20 C21 C22 O3 179.2(3)
C20 C21 C22 C23 -0.2(5)
O3 C22 C23 O4 -9.3(5)
C21 C22 C23 O4 170.1(4)
O3 C22 C23 C24 179.0(3)
C21 C22 C23 C24 -1.6(6)
O4 C23 C24 O5 8.6(6)
C22 C23 C24 O5 -179.9(4)
O4 C23 C24 C25 -169.4(4)
C22 C23 C24 C25 2.1(6)
C21 C20 C25 C24 -1.0(6)
C11 C20 C25 C24 176.8(4)
O5 C24 C25 C20 -178.6(4)
C23 C24 C25 C20 -0.8(6)
C38 C29 C30 C31 -0.4(6)
C29 C30 C31 C32 -0.1(6)
C30 C31 C32 C33 1.5(6)
C31 C32 C33 C38 -2.3(6)
C31 C32 C33 C34 176.4(4)
C32 C33 C34 C35 -178.5(4)
C38 C33 C34 C35 0.2(6)
C33 C34 C35 C36 -0.5(6)
C34 C35 C36 O6 -179.5(4)
C34 C35 C36 C37 -1.1(6)
O6 C36 C37 C38 -178.5(3)
C35 C36 C37 C38 2.9(6)
O6 C36 C37 C39 0.9(4)
C35 C36 C37 C39 -177.6(4)
C30 C29 C38 C33 -0.5(5)
C30 C29 C38 C37 -178.9(4)
C32 C33 C38 C29 1.8(5)
C34 C33 C38 C29 -177.0(3)
C32 C33 C38 C37 -179.7(3)
C34 C33 C38 C37 1.6(5)
C36 C37 C38 C29 175.4(3)
C39 C37 C38 C29 -3.8(6)
C36 C37 C38 C33 -3.0(5)
C39 C37 C38 C33 177.7(4)
C36 C37 C39 C40 -0.6(4)
C38 C37 C39 C40 178.7(4)
C36 C37 C39 C48 177.6(3)
C38 C37 C39 C48 -3.1(7)
C37 C39 C40 O6 0.1(4)
C48 C39 C40 O6 -178.1(3)
C37 C39 C40 C41 177.2(4)
C48 C39 C40 C41 -1.0(7)
C39 C40 C41 O7 -20.4(7)
O6 C40 C41 O7 156.5(4)
C39 C40 C41 C42 159.2(4)
O6 C40 C41 C42 -23.9(5)
O7 C41 C42 C47 -23.7(6)
C40 C41 C42 C47 156.8(4)
O7 C41 C42 C43 151.1(4)
C40 C41 C42 C43 -28.5(6)
C47 C42 C43 C44 0.7(6)
C41 C42 C43 C44 -174.1(4)
C42 C43 C44 C45 0.3(6)
C43 C44 C45 C46 -1.7(7)
C44 C45 C46 C47 2.0(7)
C43 C42 C47 C46 -0.3(6)
C41 C42 C47 C46 174.7(4)
C45 C46 C47 C42 -1.0(7)
C40 C39 C48 C49 -71.7(5)
C37 C39 C48 C49 110.5(4)
C40 C39 C48 C53 107.8(4)
C37 C39 C48 C53 -70.0(5)
C53 C48 C49 C50 -1.9(5)
C39 C48 C49 C50 177.6(3)
C48 C49 C50 O8 -179.3(3)
C48 C49 C50 C51 0.5(5)
O8 C50 C51 O9 8.5(5)
C49 C50 C51 O9 -171.4(3)
O8 C50 C51 C52 -179.2(3)
C49 C50 C51 C52 0.9(5)
O9 C51 C52 O10 -6.7(5)
C50 C51 C52 O10 -179.1(3)
O9 C51 C52 C53 171.3(3)
C50 C51 C52 C53 -1.1(5)
O10 C52 C53 C48 177.6(3)
C51 C52 C53 C48 -0.2(5)
C49 C48 C53 C52 1.7(5)
C39 C48 C53 C52 -177.8(3)
C9 C8 O1 C12 2.0(4)
C7 C8 O1 C12 -176.0(3)
C11 C12 O1 C8 -0.2(4)
C13 C12 O1 C8 178.1(3)
C23 C22 O3 C26 174.0(4)
C21 C22 O3 C26 -5.4(5)
C22 C23 O4 C27 109.2(6)
C24 C23 O4 C27 -79.3(7)
C25 C24 O5 C28 1.9(7)
C23 C24 O5 C28 -176.0(4)
C37 C36 O6 C40 -0.9(4)
C35 C36 O6 C40 177.7(4)
C39 C40 O6 C36 0.4(4)
C41 C40 O6 C36 -177.1(3)
C51 C50 O8 C54 -171.7(4)
C49 C50 O8 C54 8.2(6)
C50 C51 O9 C55 -90.0(5)
C52 C51 O9 C55 97.7(4)
C53 C52 O10 C56 -1.4(6)
C51 C52 O10 C56 176.5(4)

loop_
_cod_related_entry_id
_cod_related_entry_database
_cod_related_entry_code
1 ChemSpider 30659534
